data_7702300
loop_
_publ_author_name
'Doris Huerlander'
'Roland Frohlich'
'Gerhard Erker'

_publ_section_title
;
 Synthesis and structural characterization of Group 4 metallocene
 complexes that contain remote carboxamide functionalities at their
 Cp-side chains
;
_journal_name_full 'Journal of the Chemical Society, Dalton Transactions'
_journal_page_first 1513
_journal_page_last 1520
_journal_paper_doi 10.1039/B106026K
_journal_year 2002
_chemical_formula_sum 'C13 H19 N O'
_chemical_formula_weight 205.29
_space_group_IT_number 14
_space_group_name_Hall '-P 2yn'
_space_group_name_H-M_alt 'P 1 21/n 1'
_symmetry_cell_setting monoclinic
_symmetry_space_group_name_H-M 'P 1 21/n 1'
_atom_sites_solution_hydrogens geom
_atom_sites_solution_primary direct
_atom_sites_solution_secondary difmap
_cell_angle_alpha 90.00
_cell_angle_beta 109.37(3)
_cell_angle_gamma 90.00
_cell_formula_units_Z 4
_cell_length_a 10.916(3)
_cell_length_b 10.601(3)
_cell_length_c 11.246(8)
_cell_measurement_reflns_used 13
_cell_measurement_temperature 223(2)
_cell_measurement_theta_max 19.15
_cell_measurement_theta_min 8.58
_cell_volume 1227.7(10)
_computing_cell_refinement 'Express (Nonius B.V., 1994)'
_computing_data_collection 'Express (Nonius B.V., 1994)'
_computing_data_reduction 'MolEN (Fair, 1990)'
_computing_molecular_graphics 'SCHAKAL (Keller, 1997)'
_computing_publication_material 'SHELXL-97 (Sheldrick, 1997)'
_computing_structure_refinement 'SHELXL-97 (Sheldrick, 1997)'
_computing_structure_solution 'SHELXS-97 (Sheldrick, 1990)'
_diffrn_ambient_temperature 223(2)
_diffrn_measured_fraction_theta_full 0.999
_diffrn_measured_fraction_theta_max 0.999
_diffrn_measurement_device_type 'Enraf Nonius CAD4'
_diffrn_measurement_method '\w scans'
_diffrn_radiation_monochromator graphite
_diffrn_radiation_source 'fine-focus sealed tube'
_diffrn_radiation_type MoK\a
_diffrn_radiation_wavelength 0.71073
_diffrn_reflns_av_R_equivalents 0.0487
_diffrn_reflns_av_sigmaI/netI 0.1111
_diffrn_reflns_limit_h_max 12
_diffrn_reflns_limit_h_min 0
_diffrn_reflns_limit_k_max 12
_diffrn_reflns_limit_k_min 0
_diffrn_reflns_limit_l_max 12
_diffrn_reflns_limit_l_min -13
_diffrn_reflns_number 2188
_diffrn_reflns_theta_full 24.62
_diffrn_reflns_theta_max 24.62
_diffrn_reflns_theta_min 2.72
_diffrn_standards_decay_% 3.8
_diffrn_standards_interval_count 250
_diffrn_standards_interval_time 120
_diffrn_standards_number 3
_exptl_absorpt_coefficient_mu 0.070
_exptl_absorpt_correction_T_max 0.9794
_exptl_absorpt_correction_T_min 0.9661
_exptl_absorpt_correction_type none
_exptl_crystal_colour yellow
_exptl_crystal_density_diffrn 1.111
_exptl_crystal_density_method 'not measured'
_exptl_crystal_description block
_exptl_crystal_F_000 448
_exptl_crystal_size_max 0.50
_exptl_crystal_size_mid 0.40
_exptl_crystal_size_min 0.30
_refine_diff_density_max 0.248
_refine_diff_density_min -0.232
_refine_diff_density_rms 0.060
_refine_ls_extinction_method none
_refine_ls_goodness_of_fit_ref 0.968
_refine_ls_hydrogen_treatment 'refined as riding atoms'
_refine_ls_matrix_type full
_refine_ls_number_parameters 140
_refine_ls_number_reflns 2072
_refine_ls_number_restraints 0
_refine_ls_restrained_S_all 0.968
_refine_ls_R_factor_all 0.1650
_refine_ls_R_factor_gt 0.0604
_refine_ls_shift/su_max 0.000
_refine_ls_shift/su_mean 0.000
_refine_ls_structure_factor_coef Fsqd
_refine_ls_weighting_details 'calc w=1/[\s^2^(Fo^2^)+(0.1181P)^2^+0.0000P] where P=(Fo^2^+2Fc^2^)/3'
_refine_ls_weighting_scheme calc
_refine_ls_wR_factor_gt 0.1648
_refine_ls_wR_factor_ref 0.1969
_reflns_number_gt 1095
_reflns_number_total 2072
_reflns_threshold_expression >2sigma(I)
_cod_data_source_file b106026k.cif
_cod_data_source_block erk_923
_cod_original_sg_symbol_H-M P21/n
_cod_database_code 7702300

loop_
_symmetry_equiv_pos_as_xyz
'x, y, z'
'-x+1/2, y+1/2, -z+1/2'
'-x, -y, -z'
'x-1/2, -y-1/2, z-1/2'

loop_
_atom_site_label
_atom_site_type_symbol
_atom_site_fract_x
_atom_site_fract_y
_atom_site_fract_z
_atom_site_U_iso_or_equiv
_atom_site_adp_type
_atom_site_occupancy
_atom_site_symmetry_multiplicity
_atom_site_calc_flag
_atom_site_refinement_flags
_atom_site_disorder_assembly
_atom_site_disorder_group
C1 C 1.3072(3) 0.2663(3) 0.4047(3) 0.0360(8) Uani 1 1 d . . .
C2 C 1.1624(3) 0.2571(3) 0.3935(3) 0.0421(8) Uani 1 1 d . . .
H2A H 1.1216 0.1903 0.3330 0.050 Uiso 1 1 calc R . .
H2B H 1.1570 0.2321 0.4755 0.050 Uiso 1 1 calc R . .
C3 C 1.0859(3) 0.3782(3) 0.3518(3) 0.0426(8) Uani 1 1 d . . .
H3A H 1.1053 0.4129 0.2792 0.051 Uiso 1 1 calc R . .
H3B H 1.1139 0.4400 0.4203 0.051 Uiso 1 1 calc R . .
C4 C 0.9403(3) 0.3585(3) 0.3158(3) 0.0358(8) Uani 1 1 d . . .
O4 O 0.8932(2) 0.2534(2) 0.3129(2) 0.0505(7) Uani 1 1 d . . .
N5 N 0.8642(2) 0.4630(2) 0.2869(2) 0.0403(7) Uani 1 1 d . . .
C11 C 1.3183(3) 0.2942(3) 0.2774(3) 0.0325(7) Uani 1 1 d . . .
C12 C 1.2502(3) 0.2224(4) 0.1635(3) 0.0513(10) Uani 1 1 d . . .
H12 H 1.1926 0.1552 0.1590 0.062 Uiso 1 1 calc R . .
C13 C 1.2824(4) 0.2671(4) 0.0667(3) 0.0646(12) Uani 1 1 d . . .
H13 H 1.2497 0.2371 -0.0165 0.078 Uiso 1 1 calc R . .
C14 C 1.3753(4) 0.3687(4) 0.1093(4) 0.0602(11) Uani 1 1 d . . .
H14A H 1.3419 0.4471 0.0640 0.072 Uiso 1 1 calc R . .
H14B H 1.4580 0.3474 0.0977 0.072 Uiso 1 1 calc R . .
C15 C 1.3911(3) 0.3807(3) 0.2457(3) 0.0470(9) Uani 1 1 d . . .
H15 H 1.4443 0.4401 0.3012 0.056 Uiso 1 1 calc R . .
C21 C 1.3715(3) 0.1376(3) 0.4503(3) 0.0496(9) Uani 1 1 d . . .
H21A H 1.3344 0.0742 0.3862 0.074 Uiso 1 1 calc R . .
H21B H 1.3564 0.1139 0.5276 0.074 Uiso 1 1 calc R . .
H21C H 1.4642 0.1437 0.4658 0.074 Uiso 1 1 calc R . .
C22 C 1.3768(4) 0.3655(3) 0.5016(3) 0.0517(9) Uani 1 1 d . . .
H22A H 1.4685 0.3659 0.5111 0.078 Uiso 1 1 calc R . .
H22B H 1.3665 0.3458 0.5819 0.078 Uiso 1 1 calc R . .
H22C H 1.3399 0.4479 0.4735 0.078 Uiso 1 1 calc R . .
C51 C 0.7239(3) 0.4469(3) 0.2430(3) 0.0492(9) Uani 1 1 d . . .
H51A H 0.6969 0.4023 0.1632 0.074 Uiso 1 1 calc R . .
H51B H 0.6824 0.5290 0.2320 0.074 Uiso 1 1 calc R . .
H51C H 0.6989 0.3987 0.3046 0.074 Uiso 1 1 calc R . .
C52 C 0.9131(4) 0.5899(3) 0.2853(4) 0.0612(11) Uani 1 1 d . . .
H52A H 0.9938 0.6001 0.3547 0.092 Uiso 1 1 calc R . .
H52B H 0.8498 0.6503 0.2941 0.092 Uiso 1 1 calc R . .
H52C H 0.9283 0.6044 0.2062 0.092 Uiso 1 1 calc R . .

loop_
_atom_site_aniso_label
_atom_site_aniso_U_11
_atom_site_aniso_U_22
_atom_site_aniso_U_33
_atom_site_aniso_U_23
_atom_site_aniso_U_13
_atom_site_aniso_U_12
C1 0.0304(17) 0.0361(18) 0.0396(18) -0.0002(14) 0.0089(13) 0.0015(14)
C2 0.0406(19) 0.0386(19) 0.052(2) 0.0039(16) 0.0215(15) 0.0020(16)
C3 0.0358(19) 0.0388(19) 0.054(2) 0.0023(16) 0.0158(15) 0.0018(15)
C4 0.0376(19) 0.038(2) 0.0352(17) -0.0041(15) 0.0170(14) -0.0003(16)
O4 0.0441(14) 0.0343(14) 0.0766(17) 0.0013(12) 0.0247(12) -0.0034(11)
N5 0.0345(16) 0.0334(16) 0.0551(18) 0.0004(12) 0.0177(13) 0.0006(13)
C11 0.0240(15) 0.0366(17) 0.0359(17) 0.0004(14) 0.0086(13) 0.0066(14)
C12 0.040(2) 0.061(2) 0.047(2) -0.0057(18) 0.0078(16) -0.0084(17)
C13 0.061(3) 0.091(3) 0.039(2) -0.001(2) 0.0129(18) 0.022(3)
C14 0.059(2) 0.068(3) 0.066(3) 0.021(2) 0.036(2) 0.021(2)
C15 0.043(2) 0.046(2) 0.056(2) -0.0012(17) 0.0206(17) 0.0016(17)
C21 0.045(2) 0.048(2) 0.053(2) 0.0083(18) 0.0134(17) 0.0102(17)
C22 0.047(2) 0.056(2) 0.046(2) -0.0042(17) 0.0064(16) 0.0019(18)
C51 0.033(2) 0.052(2) 0.063(2) -0.0038(18) 0.0171(17) 0.0010(17)
C52 0.045(2) 0.037(2) 0.103(3) 0.007(2) 0.026(2) 0.0020(18)

loop_
_atom_type_symbol
_atom_type_description
_atom_type_scat_dispersion_real
_atom_type_scat_dispersion_imag
_atom_type_scat_source
C C 0.0033 0.0016 'International Tables Vol C Tables 4.2.6.8 and 6.1.1.4'
H H 0.0000 0.0000 'International Tables Vol C Tables 4.2.6.8 and 6.1.1.4'
N N 0.0061 0.0033 'International Tables Vol C Tables 4.2.6.8 and 6.1.1.4'
O O 0.0106 0.0060 'International Tables Vol C Tables 4.2.6.8 and 6.1.1.4'

loop_
_geom_angle_atom_site_label_1
_geom_angle_atom_site_label_2
_geom_angle_atom_site_label_3
_geom_angle
_geom_angle_site_symmetry_1
_geom_angle_site_symmetry_3
C11 C1 C22 111.5(3) . .
C11 C1 C21 108.6(2) . .
C22 C1 C21 108.0(3) . .
C11 C1 C2 109.7(3) . .
C22 C1 C2 110.9(3) . .
C21 C1 C2 108.1(3) . .
C3 C2 C1 114.5(3) . .
C2 C3 C4 112.7(3) . .
O4 C4 N5 121.3(3) . .
O4 C4 C3 121.6(3) . .
N5 C4 C3 117.1(3) . .
C4 N5 C52 124.2(3) . .
C4 N5 C51 118.5(3) . .
C52 N5 C51 117.0(3) . .
C15 C11 C12 107.3(3) . .
C15 C11 C1 129.1(3) . .
C12 C11 C1 123.6(3) . .
C13 C12 C11 109.5(3) . .
C12 C13 C14 109.8(3) . .
C13 C14 C15 103.5(3) . .
C11 C15 C14 109.9(3) . .

loop_
_geom_bond_atom_site_label_1
_geom_bond_atom_site_label_2
_geom_bond_distance
_geom_bond_site_symmetry_2
C1 C11 1.505(4) .
C1 C22 1.523(4) .
C1 C21 1.543(4) .
C1 C2 1.546(4) .
C2 C3 1.518(4) .
C3 C4 1.519(4) .
C4 O4 1.223(4) .
C4 N5 1.357(4) .
N5 C52 1.450(4) .
N5 C51 1.455(4) .
C11 C15 1.337(4) .
C11 C12 1.464(4) .
C12 C13 1.337(5) .
C13 C14 1.448(6) .
C14 C15 1.491(5) .

loop_
_geom_torsion_atom_site_label_1
_geom_torsion_atom_site_label_2
_geom_torsion_atom_site_label_3
_geom_torsion_atom_site_label_4
_geom_torsion
_geom_torsion_site_symmetry_1
_geom_torsion_site_symmetry_2
_geom_torsion_site_symmetry_3
_geom_torsion_site_symmetry_4
C11 C1 C2 C3 -62.9(4) . . . .
C22 C1 C2 C3 60.6(4) . . . .
C21 C1 C2 C3 178.8(3) . . . .
C1 C2 C3 C4 168.1(3) . . . .
C2 C3 C4 O4 -5.1(4) . . . .
C2 C3 C4 N5 174.9(3) . . . .
O4 C4 N5 C52 -178.4(3) . . . .
C3 C4 N5 C52 1.6(5) . . . .
O4 C4 N5 C51 -4.5(4) . . . .
C3 C4 N5 C51 175.5(3) . . . .
C22 C1 C11 C15 9.0(4) . . . .
C21 C1 C11 C15 -109.8(4) . . . .
C2 C1 C11 C15 132.3(3) . . . .
C22 C1 C11 C12 -173.7(3) . . . .
C21 C1 C11 C12 67.5(4) . . . .
C2 C1 C11 C12 -50.4(4) . . . .
C15 C11 C12 C13 -0.4(4) . . . .
C1 C11 C12 C13 -178.2(3) . . . .
C11 C12 C13 C14 1.2(4) . . . .
C12 C13 C14 C15 -1.6(4) . . . .
C12 C11 C15 C14 -0.6(4) . . . .
C1 C11 C15 C14 177.0(3) . . . .
C13 C14 C15 C11 1.3(4) . . . .
